data_4117106
loop_
_publ_author_name
'Michael Veith'
'Sanjay Mathur'
'Volker Huch'

_publ_contact_author
;
         Michael Veith
         Institut f\"ur Anorganische Chemie
         Universit\"at des Saarlandes
         Postfach 151150
         66041 Saarbr\"ucken
         Deutschland
;
_publ_contact_author_email veith@sbusol.rz.uni-sb.de
_publ_contact_author_fax '0681 302 3995'
_publ_contact_author_phone '0681 302 2265'
_publ_section_title
;
 Designed Synthesis and Molecular Structure of the First Heterotermetallic
 Alkoxide
;
_journal_name_full 'Journal of the American Chemical Society'
_journal_page_first 903
_journal_page_last 904
_journal_paper_doi 10.1021/ja953255z
_journal_volume 118
_journal_year 1996
_chemical_formula_sum 'C72 H168 Ba2 Cd2 O24 Zr4'
_chemical_formula_weight 2282.42
_chemical_name_systematic
;
 ?
;
_space_group_IT_number 14
_symmetry_cell_setting monoclinic
_symmetry_space_group_name_Hall '-P 2ybc'
_symmetry_space_group_name_H-M 'P 1 21/c 1'
_atom_sites_solution_hydrogens geom
_atom_sites_solution_primary direct
_atom_sites_solution_secondary difmap
_audit_creation_method SHELXL
_cell_angle_alpha 90.00
_cell_angle_beta 97.30(8)
_cell_angle_gamma 90.00
_cell_formula_units_Z 2
_cell_length_a 23.198(20)
_cell_length_b 12.937(11)
_cell_length_c 19.331(20)
_cell_measurement_temperature 193(2)
_cell_volume 5754(9)
_computing_structure_refinement 'SHELXL-93 (Sheldrick, 1993)'
_computing_structure_solution 'SHELXS-86 (Sheldrick, 1990)'
_diffrn_ambient_temperature 193(2)
_diffrn_radiation_monochromator graphite
_diffrn_radiation_source 'fine-focus sealed tube'
_diffrn_radiation_type MoK\a
_diffrn_radiation_wavelength 0.71073
_diffrn_reflns_av_R_equivalents 0.1143
_diffrn_reflns_av_sigmaI/netI 0.0295
_diffrn_reflns_limit_h_max 22
_diffrn_reflns_limit_h_min -3
_diffrn_reflns_limit_k_max 12
_diffrn_reflns_limit_k_min -9
_diffrn_reflns_limit_l_max 18
_diffrn_reflns_limit_l_min -18
_diffrn_reflns_number 5059
_diffrn_reflns_theta_max 22.47
_diffrn_reflns_theta_min 1.77
_exptl_absorpt_coefficient_mu 1.434
_exptl_crystal_density_diffrn 1.317
_exptl_crystal_F_000 2320
_exptl_crystal_size_max 0.5
_exptl_crystal_size_mid 0.4
_exptl_crystal_size_min 0.15
_refine_diff_density_max 2.200
_refine_diff_density_min -0.654
_refine_diff_density_rms 0.184
_refine_ls_extinction_method none
_refine_ls_goodness_of_fit_all 1.070
_refine_ls_goodness_of_fit_obs 1.100
_refine_ls_matrix_type full
_refine_ls_number_parameters 349
_refine_ls_number_reflns 5052
_refine_ls_number_restraints 0
_refine_ls_restrained_S_all 1.078
_refine_ls_restrained_S_obs 1.100
_refine_ls_R_factor_all 0.0961
_refine_ls_R_factor_obs 0.0772
_refine_ls_shift/esd_max -0.396
_refine_ls_shift/esd_mean 0.026
_refine_ls_structure_factor_coef Fsqd
_refine_ls_weighting_details 'w=1/[\s^2^(Fo^2^)+(0.1448P)^2^+73.1763P] where P=(Fo^2^+2Fc^2^)/3'
_refine_ls_weighting_scheme calc
_refine_ls_wR_factor_all 0.2433
_refine_ls_wR_factor_obs 0.2211
_reflns_number_observed 4048
_reflns_number_total 5056
_reflns_observed_criterion >2sigma(I)
_cod_data_source_file ja953255z_2.cif
_cod_data_source_block comp2
_cod_depositor_comments
;
The following automatic conversions were performed:

'_refine_ls_weighting_scheme' value 'calc
w=1/[\s^2^(Fo^2^)+(0.1448P)^2^+73.1763P] where P=(Fo^2^+2Fc^2^)/3'
was changed to 'calc'. New tag '_refine_ls_weighting_details' was
created. The value of the new tag was set to
'w=1/[\s^2^(Fo^2^)+(0.1448P)^2^+73.1763P] where P=(Fo^2^+2Fc^2^)/3'.

Automatic conversion script
Id: cif_fix_values 3143 2015-03-26 13:38:13Z robertas 
;
_cod_original_cell_volume 5754.6(92)
_cod_database_code 4117106

loop_
_symmetry_equiv_pos_as_xyz
'x, y, z'
'x, -y+1/2, z+1/2'
'-x, -y, -z'
'-x, y-1/2, -z-1/2'

loop_
_atom_site_aniso_label
_atom_site_aniso_U_11
_atom_site_aniso_U_22
_atom_site_aniso_U_33
_atom_site_aniso_U_23
_atom_site_aniso_U_13
_atom_site_aniso_U_12
Ba 0.0410(7) 0.0554(7) 0.0669(8) 0.0024(5) -0.0237(5) 0.0028(5)
Cd 0.0427(9) 0.0719(10) 0.0760(10) 0.0047(7) -0.0271(7) 0.0056(7)
Zr2 0.0450(10) 0.0533(11) 0.0510(10) -0.0045(8) -0.0184(8) -0.0006(8)
Zr1 0.0447(10) 0.0517(11) 0.0489(10) 0.0012(8) -0.0177(7) 0.0113(8)
O1 0.041(6) 0.056(7) 0.045(7) 0.014(5) -0.017(5) -0.002(5)
O2 0.047(7) 0.084(8) 0.055(7) -0.001(6) -0.033(5) 0.005(6)
O3 0.046(6) 0.062(7) 0.026(6) 0.006(5) -0.004(5) -0.002(5)
O4 0.103(10) 0.070(8) 0.054(7) 0.029(7) -0.030(6) 0.032(7)
O5 0.076(8) 0.078(8) 0.055(7) -0.013(6) -0.013(6) 0.029(7)
O6 0.062(8) 0.044(7) 0.098(9) -0.007(6) -0.044(7) 0.006(6)
O7 0.086(9) 0.083(9) 0.068(8) -0.027(7) -0.046(7) 0.000(7)
O8 0.066(7) 0.049(7) 0.065(7) -0.004(6) -0.028(6) 0.008(6)
O9 0.063(8) 0.077(9) 0.094(9) 0.014(7) -0.031(7) -0.028(7)
O10 0.048(7) 0.086(9) 0.074(8) 0.031(7) -0.023(6) -0.005(6)
O11 0.037(6) 0.100(9) 0.076(8) 0.027(7) -0.018(6) -0.013(6)
O12 0.054(7) 0.062(8) 0.095(9) -0.004(7) -0.036(6) 0.013(6)
C1 0.073(13) 0.107(15) 0.040(11) -0.008(10) -0.019(9) -0.008(12)
C4 0.034(10) 0.130(17) 0.066(12) -0.016(12) -0.018(9) 0.015(11)
C7 0.096(16) 0.183(25) 0.054(13) 0.000(14) -0.018(11) 0.092(17)
C10 0.142(26) 0.181(33) 0.113(21) 0.016(23) -0.020(18) 0.066(24)
C13 0.119(18) 0.089(16) 0.072(13) -0.017(12) -0.014(13) 0.042(14)
C16 0.693(127) 0.114(29) 0.930(168) -0.229(58) -0.773(141) 0.180(51)
C19 0.300(45) 0.221(37) 0.063(16) -0.016(20) -0.035(21) -0.147(35)
C22 0.088(16) 0.099(18) 0.120(18) 0.011(14) -0.049(13) 0.023(13)
C25 0.143(25) 0.169(28) 0.245(35) 0.141(28) -0.131(25) -0.116(24)
C28 0.051(12) 0.081(15) 0.120(18) 0.025(14) -0.007(11) 0.003(11)
C31 0.078(16) 0.119(20) 0.128(20) -0.009(16) -0.021(14) -0.019(15)
C34 0.075(14) 0.102(18) 0.140(19) -0.059(15) -0.078(14) 0.048(13)

loop_
_atom_site_label
_atom_site_type_symbol
_atom_site_fract_x
_atom_site_fract_y
_atom_site_fract_z
_atom_site_U_iso_or_equiv
_atom_site_thermal_displace_type
_atom_site_occupancy
_atom_site_calc_flag
Ba Ba 0.80871(4) 0.05118(8) 0.87984(5) 0.0571(5) Uani 1 d
Cd Cd 0.93980(5) 0.01798(11) 0.96117(7) 0.0665(5) Uani 1 d
Zr2 Zr 0.67795(7) -0.05464(12) 0.80411(8) 0.0519(6) Uani 1 d
Zr1 Zr 0.67177(6) 0.19463(12) 0.84865(8) 0.0505(6) Uani 1 d
O1 O 0.6853(4) 0.0406(8) 0.9010(5) 0.050(3) Uani 1 d
O2 O 0.6177(4) 0.0784(9) 0.8040(5) 0.066(3) Uani 1 d
O3 O 0.7329(4) 0.0889(8) 0.7797(4) 0.045(3) Uani 1 d
O4 O 0.6673(6) 0.3012(9) 0.7782(6) 0.079(4) Uani 1 d
O5 O 0.6142(5) 0.2512(9) 0.9217(5) 0.071(4) Uani 1 d
O6 O 0.7480(5) 0.2365(8) 0.8870(6) 0.073(4) Uani 1 d
O7 O 0.6807(5) -0.1040(10) 0.7089(6) 0.084(4) Uani 1 d
O8 O 0.7556(5) -0.1143(8) 0.8280(5) 0.063(3) Uani 1 d
O9 O 0.6244(5) -0.1577(10) 0.8505(6) 0.081(4) Uani 1 d
O10 O 0.8476(5) -0.0183(10) 0.9902(6) 0.072(4) Uani 1 d
O11 O 0.9195(4) 0.0819(10) 0.8631(6) 0.073(4) Uani 1 d
O12 O 1.0097(5) -0.0953(9) 0.9664(6) 0.074(4) Uani 1 d
C1 C 0.6695(8) 0.0038(17) 0.9720(8) 0.076(6) Uani 1 d
C2 C 0.6005(9) 0.0074(17) 0.9904(11) 0.087(6) Uiso 1 d
C3 C 0.6948(9) 0.0724(17) 1.0243(11) 0.088(6) Uiso 1 d
C4 C 0.5600(7) 0.0966(17) 0.7830(9) 0.078(6) Uani 1 d
C5 C 0.5134(10) 0.0736(19) 0.8474(12) 0.105(7) Uiso 1 d
C6 C 0.5516(10) 0.0247(18) 0.7191(12) 0.098(7) Uiso 1 d
C7 C 0.7666(9) 0.1266(21) 0.7131(10) 0.114(10) Uani 1 d
C8 C 0.7232(12) 0.1344(23) 0.6557(14) 0.131(9) Uiso 1 d
C9 C 0.8119(15) 0.0564(27) 0.6874(18) 0.167(13) Uiso 1 d
C10 C 0.6664(14) 0.3784(29) 0.7265(15) 0.148(12) Uani 1 d
C11 C 0.6079(18) 0.3736(32) 0.7021(21) 0.189(15) Uiso 1 d
C12 C 0.6716(18) 0.4785(38) 0.7523(22) 0.202(17) Uiso 1 d
C13 C 0.5680(10) 0.3053(17) 0.9627(10) 0.096(7) Uani 1 d
C14 C 0.5967(11) 0.3724(20) 1.0160(13) 0.113(8) Uiso 1 d
C15 C 0.5341(11) 0.3722(20) 0.9193(13) 0.111(8) Uiso 1 d
C16 C 0.7783(33) 0.3378(30) 0.8978(45) 0.655(109) Uani 1 d
C17 C 0.8007(17) 0.3113(30) 0.9694(20) 0.177(13) Uiso 1 d
C18 C 0.7590(28) 0.3690(57) 0.9124(34) 0.289(32) Uiso 1 d
C19 C 0.6780(18) -0.1525(29) 0.6402(13) 0.200(19) Uani 1 d
C20 C 0.6357(15) -0.2457(29) 0.6493(17) 0.165(12) Uiso 1 d
C21 C 0.7239(18) -0.1335(34) 0.5867(22) 0.201(16) Uiso 1 d
C22 C 0.7762(9) -0.2247(18) 0.8176(12) 0.108(8) Uani 1 d
C23 C 0.7813(14) -0.2629(26) 0.8894(16) 0.148(11) Uiso 1 d
C24 C 0.8366(14) -0.2222(26) 0.7722(16) 0.152(11) Uiso 1 d
C25 C 0.5876(13) -0.2390(25) 0.8768(18) 0.199(20) Uani 1 d
C26 C 0.5439(18) -0.2703(32) 0.8455(21) 0.189(15) Uiso 1 d
C27 C 0.6049(13) -0.2984(25) 0.9350(16) 0.146(10) Uiso 1 d
C28 C 0.8273(8) -0.0677(16) 1.0542(12) 0.085(7) Uani 1 d
C29 C 0.8634(12) -0.1699(23) 1.0616(14) 0.127(9) Uiso 1 d
C30 C 0.8303(10) 0.0029(20) 1.1175(13) 0.105(7) Uiso 1 d
C31 C 0.9618(10) 0.1232(20) 0.8068(13) 0.111(8) Uani 1 d
C32 C 0.9888(14) 0.2171(26) 0.8393(16) 0.150(11) Uiso 1 d
C33 C 1.0041(15) 0.0409(27) 0.7785(18) 0.164(12) Uiso 1 d
C34 C 1.0102(9) -0.1995(18) 0.9475(12) 0.114(10) Uani 1 d
C35 C 1.0691(13) -0.2487(25) 0.9479(15) 0.145(10) Uiso 1 d
C36 C 0.9742(14) -0.2156(26) 0.8867(17) 0.154(11) Uiso 1 d

loop_
_atom_type_symbol
_atom_type_description
_atom_type_scat_dispersion_real
_atom_type_scat_dispersion_imag
_atom_type_scat_source
C C 0.0033 0.0016 'International Tables Vol C Tables 4.2.6.8 and 6.1.1.4'
H H 0.0000 0.0000 'International Tables Vol C Tables 4.2.6.8 and 6.1.1.4'
O O 0.0106 0.0060 'International Tables Vol C Tables 4.2.6.8 and 6.1.1.4'
Ba Ba -0.3244 2.2819 'International Tables Vol C Tables 4.2.6.8 and 6.1.1.4'
Cd Cd -0.8075 1.2024 'International Tables Vol C Tables 4.2.6.8 and 6.1.1.4'
Zr Zr -2.9673 0.5597 'International Tables Vol C Tables 4.2.6.8 and 6.1.1.4'

loop_
_geom_angle_atom_site_label_1
_geom_angle_atom_site_label_2
_geom_angle_atom_site_label_3
_geom_angle
_geom_angle_site_symmetry_1
_geom_angle_site_symmetry_3
O10 Ba O3 156.6(4) . .
O10 Ba O8 98.1(4) . .
O3 Ba O8 67.1(3) . .
O10 Ba O11 84.5(4) . .
O3 Ba O11 118.3(3) . .
O8 Ba O11 119.5(4) . .
O10 Ba O6 114.5(4) . .
O3 Ba O6 63.9(3) . .
O8 Ba O6 120.5(3) . .
O11 Ba O6 112.2(4) . .
O10 Ba O1 97.0(3) . .
O3 Ba O1 60.9(3) . .
O8 Ba O1 66.1(3) . .
O11 Ba O1 174.0(4) . .
O6 Ba O1 61.8(3) . .
O10 Ba C7 171.8(5) . .
O3 Ba C7 27.9(5) . .
O8 Ba C7 78.8(5) . .
O11 Ba C7 90.4(5) . .
O6 Ba C7 73.4(4) . .
O1 Ba C7 88.7(4) . .
O12 Cd O11 119.5(5) 3_757 .
O12 Cd O12 86.4(5) 3_757 .
O11 Cd O12 113.2(5) . .
O12 Cd O10 114.3(5) 3_757 .
O11 Cd O10 101.1(4) . .
O12 Cd O10 123.7(5) . .
O7 Zr2 O8 87.4(5) . .
O7 Zr2 O9 106.7(5) . .
O8 Zr2 O9 103.0(5) . .
O7 Zr2 O2 110.4(4) . .
O8 Zr2 O2 150.0(4) . .
O9 Zr2 O2 94.9(5) . .
O7 Zr2 O1 164.2(5) . .
O8 Zr2 O1 92.9(4) . .
O9 Zr2 O1 88.7(4) . .
O2 Zr2 O1 63.4(3) . .
O7 Zr2 O3 89.2(5) . .
O8 Zr2 O3 81.5(4) . .
O9 Zr2 O3 163.6(4) . .
O2 Zr2 O3 75.1(4) . .
O1 Zr2 O3 75.2(4) . .
O6 Zr1 O4 92.0(5) . .
O6 Zr1 O2 148.1(4) . .
O4 Zr1 O2 104.4(5) . .
O6 Zr1 O5 105.4(5) . .
O4 Zr1 O5 103.5(5) . .
O2 Zr1 O5 97.2(5) . .
O6 Zr1 O1 90.4(4) . .
O4 Zr1 O1 161.1(5) . .
O2 Zr1 O1 65.5(4) . .
O5 Zr1 O1 93.9(4) . .
O6 Zr1 O3 78.5(4) . .
O4 Zr1 O3 89.9(4) . .
O2 Zr1 O3 74.5(4) . .
O5 Zr1 O3 165.8(4) . .
O1 Zr1 O3 72.2(4) . .
C1 O1 Zr2 125.2(9) . .
C1 O1 Zr1 130.0(10) . .
Zr2 O1 Zr1 97.0(4) . .
C1 O1 Ba 118.9(8) . .
Zr2 O1 Ba 83.2(3) . .
Zr1 O1 Ba 88.8(3) . .
C4 O2 Zr1 121.0(12) . .
C4 O2 Zr2 136.6(12) . .
Zr1 O2 Zr2 102.4(4) . .
C7 O3 Zr2 135.4(11) . .
C7 O3 Zr1 127.8(10) . .
Zr2 O3 Zr1 88.1(3) . .
C7 O3 Ba 107.7(8) . .
Zr2 O3 Ba 92.1(3) . .
Zr1 O3 Ba 95.0(3) . .
C10 O4 Zr1 177.8(16) . .
C13 O5 Zr1 169.3(10) . .
C16 O6 Zr1 134.6(16) . .
C16 O6 Ba 122.0(27) . .
Zr1 O6 Ba 100.7(4) . .
C19 O7 Zr2 172.3(16) . .
C22 O8 Zr2 129.1(10) . .
C22 O8 Ba 132.7(10) . .
Zr2 O8 Ba 98.2(4) . .
C25 O9 Zr2 173.4(20) . .
C28 O10 Cd 132.0(9) . .
C28 O10 Ba 140.0(9) . .
Cd O10 Ba 87.9(4) . .
C31 O11 Cd 130.6(9) . .
C31 O11 Ba 142.8(9) . .
Cd O11 Ba 86.6(4) . .
C34 O12 Cd 130.5(9) . 3_757
C34 O12 Cd 131.9(10) . .
Cd O12 Cd 93.6(5) 3_757 .
C3 C1 O1 108.6(16) . .
C3 C1 C2 98.7(16) . .
O1 C1 C2 121.3(13) . .
O2 C4 C6 98.8(15) . .
O2 C4 C5 115.1(14) . .
C6 C4 C5 115.8(17) . .
C8 C7 C9 103.9(22) . .
C8 C7 O3 105.8(19) . .
C9 C7 O3 119.4(20) . .
C8 C7 Ba 149.6(20) . .
C9 C7 Ba 90.7(15) . .
O3 C7 Ba 44.5(5) . .
C11 C10 O4 97.9(31) . .
C11 C10 C12 101.6(32) . .
O4 C10 C12 114.4(29) . .
C15 C13 C14 103.4(20) . .
C15 C13 O5 110.2(18) . .
C14 C13 O5 110.2(19) . .
C18 C16 C17 85.5(100) . .
C18 C16 O6 104.6(100) . .
C17 C16 O6 91.8(50) . .
C16 C17 C18 26.1(44) . .
C16 C18 C17 68.4(88) . .
O7 C19 C20 100.5(25) . .
O7 C19 C21 124.5(27) . .
C20 C19 C21 131.7(31) . .
C23 C22 O8 100.4(21) . .
C23 C22 C24 120.6(20) . .
O8 C22 C24 109.4(19) . .
C26 C25 C27 111.6(30) . .
C26 C25 O9 124.0(30) . .
C27 C25 O9 123.7(21) . .
C30 C28 O10 114.6(17) . .
C30 C28 C29 117.7(19) . .
O10 C28 C29 102.4(17) . .
C32 C31 C33 116.9(23) . .
C32 C31 O11 104.1(21) . .
C33 C31 O11 117.2(21) . .
O12 C34 C36 110.3(21) . .
O12 C34 C35 116.3(20) . .
C36 C34 C35 113.2(24) . .

loop_
_geom_bond_atom_site_label_1
_geom_bond_atom_site_label_2
_geom_bond_distance
_geom_bond_site_symmetry_2
Ba O10 2.383(11) .
Ba O3 2.492(9) .
Ba O8 2.606(10) .
Ba O11 2.660(11) .
Ba O6 2.793(11) .
Ba O1 2.947(10) .
Ba C7 3.39(2) .
Cd O12 1.979(11) 3_757
Cd O11 2.067(11) .
Cd O12 2.179(11) .
Cd O10 2.327(12) .
Zr2 O7 1.957(12) .
Zr2 O8 1.960(10) .
Zr2 O9 2.100(12) .
Zr2 O2 2.217(11) .
Zr2 O1 2.230(10) .
Zr2 O3 2.334(10) .
Zr1 O6 1.908(10) .
Zr1 O4 1.931(11) .
Zr1 O2 2.075(11) .
Zr1 O5 2.189(12) .
Zr1 O1 2.239(10) .
Zr1 O3 2.477(10) .
O1 C1 1.54(2) .
O2 C4 1.37(2) .
O3 C7 1.66(3) .
O4 C10 1.41(3) .
O5 C13 1.57(2) .
O6 C16 1.49(5) .
O7 C19 1.46(3) .
O8 C22 1.53(2) .
O9 C25 1.48(3) .
O10 C28 1.52(2) .
O11 C31 1.65(3) .
O12 C34 1.40(2) .
O12 Cd 1.979(11) 3_757
C1 C3 1.42(3) .
C1 C2 1.68(3) .
C4 C6 1.54(3) .
C4 C5 1.77(3) .
C7 C8 1.40(3) .
C7 C9 1.52(4) .
C10 C11 1.38(4) .
C10 C12 1.39(5) .
C13 C15 1.38(3) .
C13 C14 1.44(3) .
C16 C18 0.69(11) .
C16 C17 1.46(8) .
C17 C18 1.56(7) .
C19 C20 1.58(4) .
C19 C21 1.59(5) .
C22 C23 1.46(3) .
C22 C24 1.75(4) .
C25 C26 1.18(4) .
C25 C27 1.38(4) .
C28 C30 1.52(3) .
C28 C29 1.56(3) .
C31 C32 1.47(4) .
C31 C33 1.59(4) .
C34 C36 1.37(3) .
C34 C35 1.51(3) .
